data_7106456
loop_
_publ_author_name
'Yumiko Nakajima'
'Yu Shiraishi'
'Takahiro Tsuchimoto'
'Fumiyuki Ozawa'

_publ_section_title
;
 Synthesis and coordination behavior of Cy(I) bis(phosphaethenyl)pyridine
 complexes.
;
_journal_name_full Chem.Commun.
_journal_page_first 6332
_journal_paper_doi 10.1039/c1cc11315a
_journal_volume 47
_journal_year 2011
_chemical_formula_sum 'C57 H73 Cl2 Cu F6 N O P2 Sb'
_chemical_formula_weight 1220.29
_chemical_name_systematic
;
?
;
_space_group_IT_number 14
_symmetry_cell_setting monoclinic
_symmetry_space_group_name_Hall '-P 2yab'
_symmetry_space_group_name_H-M 'P 1 21/a 1'
_atom_sites_solution_hydrogens geom
_atom_sites_solution_primary direct
_atom_sites_solution_secondary difmap
_audit_creation_method SHELXL-97
_cell_angle_alpha 90.00
_cell_angle_beta 110.230(4)
_cell_angle_gamma 90.00
_cell_formula_units_Z 4
_cell_length_a 18.330(7)
_cell_length_b 18.284(6)
_cell_length_c 18.673(7)
_cell_measurement_temperature 173(2)
_cell_volume 5872(4)
_computing_cell_refinement 'Rigaku AFC10/Saturn 70 CCD'
_computing_data_collection 'Rigaku AFC10/Saturn 70 CCD'
_computing_data_reduction 'Rigaku AFC10/Saturn 70 CCD'
_computing_molecular_graphics 'ORTEP3 for windows'
_computing_publication_material 'SHELXL-97 (Sheldrick, 1997)'
_computing_structure_refinement 'SHELXL-97 (Sheldrick, 1997)'
_computing_structure_solution 'SHELXS-97 (Sheldrick, 1990)'
_diffrn_ambient_temperature 173(2)
_diffrn_measured_fraction_theta_full 0.969
_diffrn_measured_fraction_theta_max 0.969
_diffrn_measurement_device_type ' CCD area detector '
_diffrn_measurement_method ' phi and omega scans'
_diffrn_radiation_monochromator graphite
_diffrn_radiation_source 'fine-focus sealed tube'
_diffrn_radiation_type MoK\a
_diffrn_radiation_wavelength 0.71073
_diffrn_reflns_av_R_equivalents 0.0557
_diffrn_reflns_av_sigmaI/netI 0.0570
_diffrn_reflns_limit_h_max 23
_diffrn_reflns_limit_h_min -20
_diffrn_reflns_limit_k_max 23
_diffrn_reflns_limit_k_min -23
_diffrn_reflns_limit_l_max 24
_diffrn_reflns_limit_l_min -17
_diffrn_reflns_number 47440
_diffrn_reflns_theta_full 27.48
_diffrn_reflns_theta_max 27.48
_diffrn_reflns_theta_min 3.14
_exptl_absorpt_coefficient_mu 1.024
_exptl_absorpt_correction_T_max 0.9798
_exptl_absorpt_correction_T_min 0.9506
_exptl_absorpt_correction_type numerical
_exptl_crystal_colour red
_exptl_crystal_density_diffrn 1.380
_exptl_crystal_density_meas ?
_exptl_crystal_density_method 'not measured'
_exptl_crystal_description block
_exptl_crystal_F_000 2512
_exptl_crystal_size_max 0.05
_exptl_crystal_size_mid 0.02
_exptl_crystal_size_min 0.02
_refine_diff_density_max 2.107
_refine_diff_density_min -1.335
_refine_diff_density_rms 0.151
_refine_ls_extinction_method none
_refine_ls_goodness_of_fit_ref 1.992
_refine_ls_hydrogen_treatment constr
_refine_ls_matrix_type full
_refine_ls_number_parameters 661
_refine_ls_number_reflns 13047
_refine_ls_number_restraints 0
_refine_ls_restrained_S_all 1.992
_refine_ls_R_factor_all 0.1099
_refine_ls_R_factor_gt 0.1005
_refine_ls_shift/su_max 0.001
_refine_ls_shift/su_mean 0.000
_refine_ls_structure_factor_coef Fsqd
_refine_ls_weighting_details 'calc w=1/[\s^2^(Fo^2^)+(0.1000P)^2^+0.0000P] where P=(Fo^2^+2Fc^2^)/3'
_refine_ls_weighting_scheme calc
_refine_ls_wR_factor_gt 0.3153
_refine_ls_wR_factor_ref 0.3193
_reflns_number_gt 11612
_reflns_number_total 13047
_reflns_threshold_expression >2sigma(I)
_cod_data_source_file c1cc11315a.txt
_cod_data_source_block 3b
_cod_depositor_comments
;
The following automatic conversions were performed:

'_exptl_crystal_density_meas' value 'not measured' was changed to '?'
- the value is perceived as not measured.

Automatic conversion script
Id: cif_fix_values 3008 2015-01-20 13:52:24Z robertas 
;
_cod_original_cell_volume 5872(3)
_cod_original_sg_symbol_H-M P21/a
_cod_database_code 7106456

loop_
_symmetry_equiv_pos_as_xyz
'x, y, z'
'-x+1/2, y+1/2, -z'
'-x, -y, -z'
'x-1/2, -y-1/2, z'

loop_
_atom_site_label
_atom_site_type_symbol
_atom_site_fract_x
_atom_site_fract_y
_atom_site_fract_z
_atom_site_U_iso_or_equiv
_atom_site_adp_type
_atom_site_occupancy
_atom_site_symmetry_multiplicity
_atom_site_calc_flag
_atom_site_refinement_flags
_atom_site_disorder_assembly
_atom_site_disorder_group
Cu1 Cu -0.24077(4) 0.18757(4) -0.27452(4) 0.0307(2) Uani 1 1 d . A .
P1 P -0.32455(9) 0.22348(8) -0.39429(9) 0.0270(3) Uani 1 1 d . . .
P2 P -0.12159(9) 0.22738(9) -0.19140(9) 0.0301(4) Uani 1 1 d . . .
N1 N -0.1753(3) 0.1565(3) -0.3359(3) 0.0290(11) Uani 1 1 d . . .
C1 C -0.2948(4) 0.1286(5) -0.2290(4) 0.0503(19) Uani 1 1 d . . .
O1 O -0.3306(5) 0.0956(5) -0.2028(4) 0.093(3) Uani 1 1 d . A 1
C2 C -0.2077(4) 0.1489(3) -0.4131(4) 0.0289(12) Uani 1 1 d . . .
C3 C -0.1630(4) 0.1312(3) -0.4586(4) 0.0333(14) Uani 1 1 d . . .
H1 H -0.1866 0.1255 -0.5122 0.040 Uiso 1 1 calc R . .
C4 C -0.0840(4) 0.1223(4) -0.4233(4) 0.0376(15) Uani 1 1 d . . .
H2 H -0.0529 0.1080 -0.4525 0.045 Uiso 1 1 calc R . .
C5 C -0.0502(4) 0.1337(4) -0.3468(4) 0.0354(14) Uani 1 1 d . . .
H3 H 0.0045 0.1286 -0.3230 0.042 Uiso 1 1 calc R . .
C6 C -0.0956(4) 0.1529(3) -0.3037(4) 0.0305(13) Uani 1 1 d . . .
C7 C -0.2898(4) 0.1708(3) -0.4483(4) 0.0302(13) Uani 1 1 d . . .
C8 C -0.3302(4) 0.1484(3) -0.5287(4) 0.0314(13) Uani 1 1 d . . .
C9 C -0.3417(4) 0.0732(4) -0.5456(4) 0.0383(15) Uani 1 1 d . . .
H4 H -0.3226 0.0382 -0.5059 0.046 Uiso 1 1 calc R . .
C10 C -0.3802(5) 0.0502(5) -0.6188(4) 0.0495(19) Uani 1 1 d . . .
H5 H -0.3886 -0.0006 -0.6294 0.059 Uiso 1 1 calc R . .
C11 C -0.4068(6) 0.1006(5) -0.6772(4) 0.058(2) Uani 1 1 d . . .
H6 H -0.4340 0.0845 -0.7278 0.070 Uiso 1 1 calc R . .
C12 C -0.3940(6) 0.1740(5) -0.6622(4) 0.060(2) Uani 1 1 d . . .
H7 H -0.4109 0.2084 -0.7028 0.072 Uiso 1 1 calc R . .
C13 C -0.3567(5) 0.1980(4) -0.5883(4) 0.0462(18) Uani 1 1 d . . .
H8 H -0.3492 0.2489 -0.5782 0.055 Uiso 1 1 calc R . .
C14 C -0.0629(4) 0.1777(4) -0.2239(4) 0.0349(14) Uani 1 1 d . . .
C15 C 0.0216(4) 0.1613(4) -0.1836(4) 0.0372(15) Uani 1 1 d . . .
C16 C 0.0758(4) 0.2174(5) -0.1602(4) 0.0479(18) Uani 1 1 d . . .
H9 H 0.0591 0.2668 -0.1695 0.057 Uiso 1 1 calc R . .
C17 C 0.1531(5) 0.2023(6) -0.1237(5) 0.059(2) Uani 1 1 d . . .
H10 H 0.1900 0.2408 -0.1079 0.070 Uiso 1 1 calc R . .
C18 C 0.1769(5) 0.1290(8) -0.1100(6) 0.079(4) Uani 1 1 d . . .
H11 H 0.2300 0.1184 -0.0827 0.095 Uiso 1 1 calc R . .
C19 C 0.1241(6) 0.0715(6) -0.1356(6) 0.070(3) Uani 1 1 d . . .
H12 H 0.1409 0.0220 -0.1282 0.084 Uiso 1 1 calc R . .
C20 C 0.0467(5) 0.0890(5) -0.1721(5) 0.054(2) Uani 1 1 d . . .
H13 H 0.0097 0.0507 -0.1898 0.064 Uiso 1 1 calc R . .
C21 C -0.4153(3) 0.2627(3) -0.4564(3) 0.0257(12) Uani 1 1 d . . .
C22 C -0.4844(4) 0.2239(3) -0.4947(4) 0.0321(13) Uani 1 1 d . . .
C23 C -0.5367(4) 0.2528(4) -0.5614(4) 0.0348(14) Uani 1 1 d . . .
H14 H -0.5831 0.2266 -0.5872 0.042 Uiso 1 1 calc R . .
C24 C -0.5237(4) 0.3189(4) -0.5919(4) 0.0347(14) Uani 1 1 d . B .
C25 C -0.4612(3) 0.3607(4) -0.5494(3) 0.0298(13) Uani 1 1 d . . .
H15 H -0.4546 0.4081 -0.5672 0.036 Uiso 1 1 calc R . .
C26 C -0.4072(3) 0.3357(3) -0.4808(4) 0.0289(12) Uani 1 1 d . . .
C27 C -0.5112(4) 0.1529(4) -0.4650(4) 0.0360(14) Uani 1 1 d . . .
C28 C -0.5368(5) 0.0945(4) -0.5271(5) 0.056(2) Uani 1 1 d . . .
H18 H -0.4929 0.0814 -0.5431 0.084 Uiso 1 1 calc R . .
H19 H -0.5794 0.1135 -0.5710 0.084 Uiso 1 1 calc R . .
H20 H -0.5545 0.0510 -0.5071 0.084 Uiso 1 1 calc R . .
C29 C -0.5830(5) 0.1742(4) -0.4423(6) 0.054(2) Uani 1 1 d . . .
H21 H -0.6071 0.1298 -0.4314 0.080 Uiso 1 1 calc R . .
H22 H -0.6208 0.2008 -0.4845 0.080 Uiso 1 1 calc R . .
H23 H -0.5659 0.2053 -0.3968 0.080 Uiso 1 1 calc R . .
C30 C -0.4522(4) 0.1188(5) -0.3956(5) 0.053(2) Uani 1 1 d . . .
H24 H -0.4771 0.0801 -0.3759 0.079 Uiso 1 1 calc R . .
H25 H -0.4315 0.1562 -0.3562 0.079 Uiso 1 1 calc R . .
H26 H -0.4097 0.0980 -0.4095 0.079 Uiso 1 1 calc R . .
C31 C -0.5796(4) 0.3439(5) -0.6712(4) 0.0461(18) Uani 1 1 d . . .
C32 C -0.5570(6) 0.4170(6) -0.6955(6) 0.074(3) Uani 1 1 d . B .
H54 H -0.5033 0.4147 -0.6945 0.111 Uiso 1 1 calc R . .
H55 H -0.5614 0.4551 -0.6602 0.111 Uiso 1 1 calc R . .
H56 H -0.5918 0.4285 -0.7473 0.111 Uiso 1 1 calc R . .
C33A C -0.602(3) 0.272(2) -0.7261(17) 0.066(9) Uiso 0.38(6) 1 d P B 1
H57 H -0.6570 0.2729 -0.7568 0.099 Uiso 0.38(6) 1 calc PR B 1
H58 H -0.5900 0.2276 -0.6945 0.099 Uiso 0.38(6) 1 calc PR B 1
H59 H -0.5708 0.2718 -0.7599 0.099 Uiso 0.38(6) 1 calc PR B 1
C34A C -0.656(2) 0.365(2) -0.6678(19) 0.056(9) Uiso 0.38(6) 1 d P B 1
H60 H -0.6912 0.3764 -0.7194 0.083 Uiso 0.38(6) 1 calc PR B 1
H61 H -0.6495 0.4081 -0.6352 0.083 Uiso 0.38(6) 1 calc PR B 1
H62 H -0.6768 0.3244 -0.6468 0.083 Uiso 0.38(6) 1 calc PR B 1
C35 C -0.3423(4) 0.3899(3) -0.4347(4) 0.0337(14) Uani 1 1 d . . .
C36 C -0.2625(4) 0.3737(4) -0.4371(5) 0.0450(17) Uani 1 1 d . . .
H27 H -0.2297 0.4173 -0.4215 0.067 Uiso 1 1 calc R . .
H28 H -0.2668 0.3600 -0.4892 0.067 Uiso 1 1 calc R . .
H29 H -0.2391 0.3333 -0.4022 0.067 Uiso 1 1 calc R . .
C37 C -0.3407(4) 0.3934(4) -0.3514(4) 0.0408(16) Uani 1 1 d . . .
H30 H -0.3291 0.3448 -0.3282 0.061 Uiso 1 1 calc R . .
H31 H -0.3915 0.4097 -0.3510 0.061 Uiso 1 1 calc R . .
H32 H -0.3006 0.4280 -0.3224 0.061 Uiso 1 1 calc R . .
C38 C -0.3606(5) 0.4680(4) -0.4665(5) 0.0499(19) Uani 1 1 d . . .
H33 H -0.3238 0.5023 -0.4322 0.075 Uiso 1 1 calc R . .
H34 H -0.4137 0.4811 -0.4703 0.075 Uiso 1 1 calc R . .
H35 H -0.3560 0.4704 -0.5172 0.075 Uiso 1 1 calc R . .
C39 C -0.0617(4) 0.2604(4) -0.0970(4) 0.0352(14) Uani 1 1 d . . .
C40 C -0.0276(4) 0.3303(3) -0.0929(3) 0.0303(13) Uani 1 1 d . C .
C41 C 0.0397(4) 0.3446(3) -0.0309(3) 0.0308(13) Uani 1 1 d . . .
H16 H 0.0636 0.3912 -0.0275 0.037 Uiso 1 1 calc R . .
C42 C 0.0734(4) 0.2937(4) 0.0260(4) 0.0362(14) Uani 1 1 d . . .
C43 C 0.0312(4) 0.2292(4) 0.0248(4) 0.0352(14) Uani 1 1 d . . .
H17 H 0.0506 0.1961 0.0662 0.042 Uiso 1 1 calc R . .
C44 C -0.0361(4) 0.2117(4) -0.0327(4) 0.0328(13) Uani 1 1 d . . .
C45 C -0.0636(4) 0.3937(4) -0.1490(4) 0.0366(15) Uani 1 1 d . . .
C46A C -0.0556(10) 0.3847(7) -0.2293(8) 0.047(4) Uiso 0.68(4) 1 d P C 1
H63 H -0.0853 0.3418 -0.2550 0.070 Uiso 0.68(4) 1 calc PR C 1
H64 H -0.0007 0.3782 -0.2232 0.070 Uiso 0.68(4) 1 calc PR C 1
H65 H -0.0759 0.4285 -0.2600 0.070 Uiso 0.68(4) 1 calc PR C 1
C47A C -0.1536(9) 0.3978(10) -0.1533(12) 0.057(4) Uiso 0.68(4) 1 d P C 1
H66 H -0.1806 0.4365 -0.1888 0.086 Uiso 0.68(4) 1 calc PR C 1
H67 H -0.1553 0.4085 -0.1025 0.086 Uiso 0.68(4) 1 calc PR C 1
H68 H -0.1791 0.3508 -0.1711 0.086 Uiso 0.68(4) 1 calc PR C 1
C48A C -0.0217(10) 0.4666(8) -0.1236(10) 0.053(4) Uiso 0.68(4) 1 d P C 1
H69 H -0.0445 0.5037 -0.1628 0.079 Uiso 0.68(4) 1 calc PR C 1
H70 H 0.0336 0.4608 -0.1162 0.079 Uiso 0.68(4) 1 calc PR C 1
H71 H -0.0273 0.4819 -0.0755 0.079 Uiso 0.68(4) 1 calc PR C 1
C49 C 0.1507(4) 0.3070(4) 0.0905(4) 0.0429(17) Uani 1 1 d . . .
C50 C 0.2065(5) 0.2420(5) 0.0953(5) 0.057(2) Uani 1 1 d . . .
H36 H 0.1808 0.1962 0.1000 0.085 Uiso 1 1 calc R . .
H37 H 0.2538 0.2482 0.1400 0.085 Uiso 1 1 calc R . .
H38 H 0.2201 0.2407 0.0490 0.085 Uiso 1 1 calc R . .
C51 C 0.1343(5) 0.3105(6) 0.1664(5) 0.063(3) Uani 1 1 d . . .
H39 H 0.1026 0.3537 0.1662 0.095 Uiso 1 1 calc R . .
H40 H 0.1836 0.3137 0.2092 0.095 Uiso 1 1 calc R . .
H41 H 0.1064 0.2663 0.1717 0.095 Uiso 1 1 calc R . .
C52 C 0.1904(5) 0.3778(5) 0.0797(5) 0.058(2) Uani 1 1 d . . .
H42 H 0.2020 0.3749 0.0324 0.087 Uiso 1 1 calc R . .
H43 H 0.2388 0.3845 0.1230 0.087 Uiso 1 1 calc R . .
H44 H 0.1557 0.4193 0.0769 0.087 Uiso 1 1 calc R . .
C53 C -0.0833(4) 0.1446(4) -0.0207(4) 0.0444(17) Uani 1 1 d . . .
C54 C -0.0791(7) 0.0777(5) -0.0701(6) 0.075(3) Uani 1 1 d . . .
H45 H -0.0246 0.0642 -0.0593 0.113 Uiso 1 1 calc R . .
H46 H -0.1031 0.0903 -0.1243 0.113 Uiso 1 1 calc R . .
H47 H -0.1071 0.0365 -0.0581 0.113 Uiso 1 1 calc R . .
C55 C -0.1686(5) 0.1673(6) -0.0449(5) 0.056(2) Uani 1 1 d . . .
H48 H -0.2005 0.1245 -0.0439 0.084 Uiso 1 1 calc R . .
H49 H -0.1853 0.1874 -0.0967 0.084 Uiso 1 1 calc R . .
H50 H -0.1747 0.2045 -0.0096 0.084 Uiso 1 1 calc R . .
C56 C -0.0560(6) 0.1218(6) 0.0622(5) 0.065(3) Uani 1 1 d . . .
H51 H 0.0000 0.1119 0.0798 0.098 Uiso 1 1 calc R . .
H52 H -0.0837 0.0775 0.0676 0.098 Uiso 1 1 calc R . .
H53 H -0.0664 0.1612 0.0928 0.098 Uiso 1 1 calc R . .
Sb1 Sb 0.20627(3) 0.07250(3) 0.29430(3) 0.0483(2) Uani 1 1 d . . .
F1A F 0.1436(11) 0.1198(12) 0.2063(11) 0.119(6) Uiso 0.487(12) 1 d P D 1
F2A F 0.2823(8) 0.0034(8) 0.3471(8) 0.084(4) Uiso 0.487(12) 1 d P D 1
F3A F 0.1377(14) 0.0304(15) 0.3458(15) 0.163(9) Uiso 0.487(12) 1 d P D 1
F4A F 0.1581(17) 0.1366(19) 0.3397(18) 0.214(13) Uiso 0.487(12) 1 d P D 1
F5A F 0.1639(13) -0.0084(12) 0.2316(11) 0.128(7) Uiso 0.487(12) 1 d P D 1
F6A F 0.2812(10) 0.1467(11) 0.3115(11) 0.118(6) Uiso 0.487(12) 1 d P D 1
C57 C 0.3457(9) 0.0880(7) 0.1298(8) 0.097(4) Uani 1 1 d . . .
H57A H 0.3041 0.1176 0.1379 0.117 Uiso 1 1 calc R E 1
H57B H 0.3753 0.0637 0.1787 0.117 Uiso 1 1 calc R E 1
Cl1A Cl 0.3018(8) 0.0178(7) 0.0566(8) 0.061(3) Uiso 0.33 1 d P F 1
Cl2A Cl 0.4113(8) 0.1483(6) 0.1011(10) 0.061(3) Uiso 0.33 1 d P F 1
C33B C -0.5774(10) 0.2910(9) -0.7309(7) 0.041(5) Uiso 0.62(6) 1 d P B 2
H72 H -0.5913 0.2422 -0.7181 0.061 Uiso 0.62(6) 1 calc PR B 2
H73 H -0.5249 0.2897 -0.7334 0.061 Uiso 0.62(6) 1 calc PR B 2
H74 H -0.6146 0.3061 -0.7804 0.061 Uiso 0.62(6) 1 calc PR B 2
C34B C -0.6635(10) 0.3471(13) -0.6686(10) 0.044(4) Uiso 0.62(6) 1 d P B 2
H75 H -0.6651 0.3821 -0.6294 0.066 Uiso 0.62(6) 1 calc PR B 2
H76 H -0.6785 0.2985 -0.6563 0.066 Uiso 0.62(6) 1 calc PR B 2
H77 H -0.6997 0.3627 -0.7184 0.066 Uiso 0.62(6) 1 calc PR B 2
C46B C -0.021(3) 0.398(2) -0.210(2) 0.070(11) Uiso 0.32(4) 1 d P C 2
H78 H -0.0285 0.3515 -0.2389 0.105 Uiso 0.32(4) 1 calc PR C 2
H79 H 0.0351 0.4056 -0.1842 0.105 Uiso 0.32(4) 1 calc PR C 2
H80 H -0.0423 0.4380 -0.2459 0.105 Uiso 0.32(4) 1 calc PR C 2
C47B C -0.1478(14) 0.4013(13) -0.1739(17) 0.029(6) Uiso 0.32(4) 1 d P C 2
H81 H -0.1642 0.4027 -0.1292 0.044 Uiso 0.32(4) 1 calc PR C 2
H82 H -0.1724 0.3596 -0.2062 0.044 Uiso 0.32(4) 1 calc PR C 2
H83 H -0.1635 0.4467 -0.2031 0.044 Uiso 0.32(4) 1 calc PR C 2
C48B C -0.0399(13) 0.4708(9) -0.1077(12) 0.018(5) Uiso 0.32(4) 1 d P C 2
H84 H -0.0598 0.5102 -0.1450 0.028 Uiso 0.32(4) 1 calc PR C 2
H85 H 0.0169 0.4743 -0.0855 0.028 Uiso 0.32(4) 1 calc PR C 2
H86 H -0.0622 0.4754 -0.0672 0.028 Uiso 0.32(4) 1 calc PR C 2
F4B F 0.2777(13) 0.1064(15) 0.2549(14) 0.162(9) Uiso 0.513(12) 1 d P D 2
F3B F 0.2619(12) 0.0288(12) 0.3830(12) 0.136(7) Uiso 0.513(12) 1 d P D 2
F2B F 0.1248(9) 0.0076(9) 0.2700(9) 0.098(5) Uiso 0.513(12) 1 d P D 2
F1B F 0.1293(9) 0.1421(10) 0.2474(10) 0.107(5) Uiso 0.513(12) 1 d P D 2
F5B F 0.236(2) 0.006(2) 0.237(2) 0.242(15) Uiso 0.513(12) 1 d P D 2
F6B F 0.2575(12) 0.1467(12) 0.3659(12) 0.143(8) Uiso 0.513(12) 1 d P D 2
Cl1B Cl 0.3918(7) 0.1464(6) 0.0785(6) 0.079(4) Uiso 0.33 1 d P F 2
Cl2B Cl 0.2891(8) 0.0378(9) 0.0692(8) 0.108(5) Uiso 0.33 1 d P F 2
Cl1C Cl 0.4148(9) 0.1446(8) 0.1220(8) 0.089(5) Uiso 0.33 1 d P F 3
Cl2C Cl 0.3167(7) 0.0218(8) 0.0506(7) 0.073(4) Uiso 0.33 1 d P F 3

loop_
_atom_site_aniso_label
_atom_site_aniso_U_11
_atom_site_aniso_U_22
_atom_site_aniso_U_33
_atom_site_aniso_U_23
_atom_site_aniso_U_13
_atom_site_aniso_U_12
Cu1 0.0296(5) 0.0327(4) 0.0321(4) -0.0006(3) 0.0137(3) 0.0007(3)
P1 0.0265(8) 0.0238(7) 0.0300(7) -0.0029(5) 0.0087(6) 0.0020(6)
P2 0.0280(8) 0.0313(8) 0.0301(8) -0.0046(6) 0.0087(6) 0.0003(6)
N1 0.025(3) 0.028(2) 0.029(2) 0.0048(19) 0.002(2) -0.0016(19)
C1 0.040(4) 0.065(5) 0.041(4) 0.003(4) 0.007(3) -0.006(4)
O1 0.081(5) 0.117(7) 0.082(5) 0.040(5) 0.030(4) -0.036(5)
C2 0.032(3) 0.021(3) 0.035(3) -0.002(2) 0.013(3) 0.002(2)
C3 0.038(4) 0.030(3) 0.035(3) -0.006(2) 0.017(3) -0.002(3)
C4 0.040(4) 0.035(3) 0.046(4) -0.010(3) 0.025(3) 0.002(3)
C5 0.030(3) 0.030(3) 0.050(4) 0.000(3) 0.020(3) 0.002(2)
C6 0.033(3) 0.022(3) 0.040(3) -0.002(2) 0.018(3) -0.002(2)
C7 0.031(3) 0.021(3) 0.038(3) 0.002(2) 0.012(3) -0.002(2)
C8 0.034(3) 0.031(3) 0.034(3) -0.002(2) 0.017(3) 0.006(2)
C9 0.038(4) 0.036(3) 0.037(3) -0.002(3) 0.008(3) 0.003(3)
C10 0.047(4) 0.048(4) 0.046(4) -0.014(3) 0.007(3) 0.000(3)
C11 0.072(6) 0.064(5) 0.035(4) -0.008(4) 0.013(4) 0.015(4)
C12 0.085(6) 0.062(5) 0.034(4) 0.006(3) 0.023(4) 0.032(5)
C13 0.065(5) 0.038(4) 0.037(3) -0.004(3) 0.020(3) 0.016(3)
C14 0.033(4) 0.035(3) 0.037(3) 0.004(3) 0.013(3) -0.002(3)
C15 0.034(4) 0.043(4) 0.036(3) -0.001(3) 0.014(3) 0.002(3)
C16 0.035(4) 0.063(5) 0.047(4) -0.004(4) 0.016(3) 0.000(3)
C17 0.034(4) 0.089(7) 0.052(5) -0.009(5) 0.014(4) -0.004(4)
C18 0.032(5) 0.142(12) 0.057(5) 0.019(6) 0.009(4) 0.014(6)
C19 0.055(6) 0.084(7) 0.073(6) 0.023(5) 0.027(5) 0.035(5)
C20 0.040(4) 0.056(5) 0.068(5) 0.008(4) 0.023(4) 0.010(4)
C21 0.029(3) 0.019(3) 0.030(3) -0.002(2) 0.011(2) -0.001(2)
C22 0.032(3) 0.025(3) 0.040(3) -0.005(2) 0.014(3) -0.001(2)
C23 0.034(4) 0.033(3) 0.036(3) -0.006(3) 0.010(3) -0.003(3)
C24 0.033(4) 0.043(4) 0.030(3) 0.001(3) 0.013(3) 0.007(3)
C25 0.029(3) 0.031(3) 0.033(3) 0.003(2) 0.016(3) 0.003(2)
C26 0.028(3) 0.023(3) 0.038(3) -0.002(2) 0.013(3) 0.002(2)
C27 0.034(3) 0.027(3) 0.050(4) 0.001(3) 0.017(3) -0.004(2)
C28 0.049(5) 0.031(4) 0.080(6) -0.013(4) 0.012(4) -0.008(3)
C29 0.050(5) 0.034(4) 0.091(6) 0.016(4) 0.041(5) 0.003(3)
C30 0.038(4) 0.049(5) 0.071(5) 0.025(4) 0.019(4) -0.002(3)
C31 0.044(4) 0.054(5) 0.033(3) 0.003(3) 0.004(3) 0.009(3)
C32 0.071(6) 0.073(7) 0.057(5) 0.031(5) -0.003(5) 0.000(5)
C35 0.028(3) 0.026(3) 0.043(3) -0.002(2) 0.008(3) -0.005(2)
C36 0.034(4) 0.036(4) 0.071(5) -0.008(3) 0.027(4) -0.007(3)
C37 0.042(4) 0.034(3) 0.045(4) -0.010(3) 0.014(3) -0.009(3)
C38 0.053(5) 0.029(4) 0.063(5) -0.005(3) 0.015(4) -0.011(3)
C39 0.038(4) 0.035(3) 0.032(3) -0.005(3) 0.013(3) 0.000(3)
C40 0.031(3) 0.030(3) 0.030(3) 0.002(2) 0.012(3) 0.004(2)
C41 0.030(3) 0.029(3) 0.033(3) -0.002(2) 0.010(3) -0.001(2)
C42 0.035(4) 0.043(4) 0.030(3) -0.001(3) 0.011(3) -0.002(3)
C43 0.036(4) 0.040(4) 0.030(3) 0.010(3) 0.011(3) 0.006(3)
C44 0.037(4) 0.029(3) 0.037(3) 0.004(2) 0.020(3) -0.001(3)
C45 0.039(4) 0.033(3) 0.032(3) 0.003(3) 0.007(3) 0.003(3)
C49 0.033(4) 0.050(4) 0.038(4) 0.003(3) 0.004(3) -0.001(3)
C50 0.037(4) 0.067(6) 0.058(5) 0.009(4) 0.006(4) 0.005(4)
C51 0.053(5) 0.086(7) 0.042(4) -0.008(4) 0.006(4) -0.016(5)
C52 0.036(4) 0.074(6) 0.051(4) 0.005(4) 0.001(4) -0.016(4)
C53 0.043(4) 0.044(4) 0.052(4) 0.005(3) 0.023(3) -0.009(3)
C54 0.116(9) 0.039(5) 0.086(7) -0.002(4) 0.055(7) -0.012(5)
C55 0.049(5) 0.074(6) 0.054(5) 0.004(4) 0.029(4) -0.013(4)
C56 0.065(6) 0.067(6) 0.064(5) 0.018(5) 0.022(5) -0.014(5)
Sb1 0.0581(4) 0.0371(3) 0.0550(4) 0.0023(2) 0.0263(3) -0.0004(2)
C57 0.128(11) 0.069(8) 0.121(11) -0.001(7) 0.076(9) 0.026(7)

loop_
_atom_type_symbol
_atom_type_description
_atom_type_scat_dispersion_real
_atom_type_scat_dispersion_imag
_atom_type_scat_source
C C 0.0033 0.0016 'International Tables Vol C Tables 4.2.6.8 and 6.1.1.4'
H H 0.0000 0.0000 'International Tables Vol C Tables 4.2.6.8 and 6.1.1.4'
N N 0.0061 0.0033 'International Tables Vol C Tables 4.2.6.8 and 6.1.1.4'
O O 0.0106 0.0060 'International Tables Vol C Tables 4.2.6.8 and 6.1.1.4'
F F 0.0171 0.0103 'International Tables Vol C Tables 4.2.6.8 and 6.1.1.4'
P P 0.1023 0.0942 'International Tables Vol C Tables 4.2.6.8 and 6.1.1.4'
Cu Cu 0.3201 1.2651 'International Tables Vol C Tables 4.2.6.8 and 6.1.1.4'
Sb Sb -0.5866 1.5461 'International Tables Vol C Tables 4.2.6.8 and 6.1.1.4'
Cl Cl 0.1484 0.1585 'International Tables Vol C Tables 4.2.6.8 and 6.1.1.4'

loop_
_geom_angle_atom_site_label_1
_geom_angle_atom_site_label_2
_geom_angle_atom_site_label_3
_geom_angle
_geom_angle_site_symmetry_1
_geom_angle_site_symmetry_3
_geom_angle_publ_flag
C1 Cu1 N1 128.0(3) . . ?
C1 Cu1 P2 113.9(2) . . ?
N1 Cu1 P2 81.96(15) . . ?
C1 Cu1 P1 108.9(2) . . ?
N1 Cu1 P1 81.78(14) . . ?
P2 Cu1 P1 135.33(7) . . ?
C7 P1 C21 107.3(3) . . ?
C7 P1 Cu1 98.9(2) . . ?
C21 P1 Cu1 151.7(2) . . ?
C14 P2 C39 106.4(3) . . ?
C14 P2 Cu1 99.3(2) . . ?
C39 P2 Cu1 149.7(2) . . ?
C2 N1 C6 117.7(6) . . ?
C2 N1 Cu1 120.4(4) . . ?
C6 N1 Cu1 121.2(4) . . ?
O1 C1 Cu1 176.3(9) . . ?
N1 C2 C3 122.0(6) . . ?
N1 C2 C7 116.6(6) . . ?
C3 C2 C7 120.8(6) . . ?
C4 C3 C2 118.4(6) . . ?
C4 C3 H1 120.8 . . ?
C2 C3 H1 120.8 . . ?
C5 C4 C3 120.3(6) . . ?
C5 C4 H2 119.8 . . ?
C3 C4 H2 119.8 . . ?
C4 C5 C6 120.1(6) . . ?
C4 C5 H3 120.0 . . ?
C6 C5 H3 120.0 . . ?
N1 C6 C5 121.1(6) . . ?
N1 C6 C14 115.3(6) . . ?
C5 C6 C14 123.3(6) . . ?
C2 C7 C8 116.8(6) . . ?
C2 C7 P1 115.5(5) . . ?
C8 C7 P1 127.5(5) . . ?
C13 C8 C9 118.3(6) . . ?
C13 C8 C7 123.0(6) . . ?
C9 C8 C7 118.7(6) . . ?
C10 C9 C8 120.6(7) . . ?
C10 C9 H4 119.7 . . ?
C8 C9 H4 119.7 . . ?
C9 C10 C11 120.1(8) . . ?
C9 C10 H5 120.0 . . ?
C11 C10 H5 120.0 . . ?
C12 C11 C10 120.1(7) . . ?
C12 C11 H6 119.9 . . ?
C10 C11 H6 119.9 . . ?
C11 C12 C13 120.3(8) . . ?
C11 C12 H7 119.9 . . ?
C13 C12 H7 119.9 . . ?
C12 C13 C8 120.6(7) . . ?
C12 C13 H8 119.7 . . ?
C8 C13 H8 119.7 . . ?
C6 C14 C15 115.8(6) . . ?
C6 C14 P2 116.5(5) . . ?
C15 C14 P2 127.5(5) . . ?
C16 C15 C20 119.4(7) . . ?
C16 C15 C14 120.8(7) . . ?
C20 C15 C14 119.7(7) . . ?
C17 C16 C15 120.8(9) . . ?
C17 C16 H9 119.6 . . ?
C15 C16 H9 119.6 . . ?
C16 C17 C18 119.0(9) . . ?
C16 C17 H10 120.5 . . ?
C18 C17 H10 120.5 . . ?
C19 C18 C17 121.4(8) . . ?
C19 C18 H11 119.3 . . ?
C17 C18 H11 119.3 . . ?
C20 C19 C18 117.7(10) . . ?
C20 C19 H12 121.1 . . ?
C18 C19 H12 121.1 . . ?
C19 C20 C15 121.6(9) . . ?
C19 C20 H13 119.2 . . ?
C15 C20 H13 119.2 . . ?
C22 C21 C26 118.8(5) . . ?
C22 C21 P1 126.0(4) . . ?
C26 C21 P1 113.4(4) . . ?
C23 C22 C21 118.8(6) . . ?
C23 C22 C27 115.6(6) . . ?
C21 C22 C27 125.3(6) . . ?
C22 C23 C24 122.4(6) . . ?
C22 C23 H14 118.8 . . ?
C24 C23 H14 118.8 . . ?
C25 C24 C23 118.1(6) . . ?
C25 C24 C31 122.1(6) . . ?
C23 C24 C31 119.8(6) . . ?
C24 C25 C26 122.1(6) . . ?
C24 C25 H15 118.9 . . ?
C26 C25 H15 118.9 . . ?
C25 C26 C21 118.4(5) . . ?
C25 C26 C35 117.5(5) . . ?
C21 C26 C35 124.0(5) . . ?
C30 C27 C28 107.7(7) . . ?
C30 C27 C22 115.5(6) . . ?
C28 C27 C22 111.4(6) . . ?
C30 C27 C29 106.9(6) . . ?
C28 C27 C29 108.3(6) . . ?
C22 C27 C29 106.8(5) . . ?
C27 C28 H18 109.5 . . ?
C27 C28 H19 109.5 . . ?
H18 C28 H19 109.5 . . ?
C27 C28 H20 109.5 . . ?
H18 C28 H20 109.5 . . ?
H19 C28 H20 109.5 . . ?
C27 C29 H21 109.5 . . ?
C27 C29 H22 109.5 . . ?
H21 C29 H22 109.5 . . ?
C27 C29 H23 109.5 . . ?
H21 C29 H23 109.5 . . ?
H22 C29 H23 109.5 . . ?
C27 C30 H24 109.5 . . ?
C27 C30 H25 109.5 . . ?
H24 C30 H25 109.5 . . ?
C27 C30 H26 109.5 . . ?
H24 C30 H26 109.5 . . ?
H25 C30 H26 109.5 . . ?
C34A C31 C33B 118.4(15) . . ?
C34A C31 C32 98.2(19) . . ?
C33B C31 C32 105.7(10) . . ?
C34A C31 C24 111.1(14) . . ?
C33B C31 C24 110.2(7) . . ?
C32 C31 C24 112.7(7) . . ?
C34A C31 C34B 13.1(16) . . ?
C33B C31 C34B 109.4(10) . . ?
C32 C31 C34B 110.5(11) . . ?
C24 C31 C34B 108.3(8) . . ?
C34A C31 C33A 102.0(18) . . ?
C33B C31 C33A 21.3(14) . . ?
C32 C31 C33A 124.0(17) . . ?
C24 C31 C33A 107.5(12) . . ?
C34B C31 C33A 91.1(16) . . ?
C31 C32 H54 109.5 . . ?
C31 C32 H55 109.5 . . ?
H54 C32 H55 109.5 . . ?
C31 C32 H56 109.5 . . ?
H54 C32 H56 109.5 . . ?
H55 C32 H56 109.5 . . ?
C31 C33A H57 109.5 . . ?
C31 C33A H58 109.5 . . ?
C31 C33A H59 109.5 . . ?
C31 C34A H60 109.5 . . ?
C31 C34A H61 109.5 . . ?
C31 C34A H62 109.5 . . ?
C36 C35 C38 104.7(6) . . ?
C36 C35 C37 110.9(6) . . ?
C38 C35 C37 105.9(6) . . ?
C36 C35 C26 115.0(6) . . ?
C38 C35 C26 110.7(5) . . ?
C37 C35 C26 109.1(5) . . ?
C35 C36 H27 109.5 . . ?
C35 C36 H28 109.5 . . ?
H27 C36 H28 109.5 . . ?
C35 C36 H29 109.5 . . ?
H27 C36 H29 109.5 . . ?
H28 C36 H29 109.5 . . ?
C35 C37 H30 109.5 . . ?
C35 C37 H31 109.5 . . ?
H30 C37 H31 109.5 . . ?
C35 C37 H32 109.5 . . ?
H30 C37 H32 109.5 . . ?
H31 C37 H32 109.5 . . ?
C35 C38 H33 109.5 . . ?
C35 C38 H34 109.5 . . ?
H33 C38 H34 109.5 . . ?
C35 C38 H35 109.5 . . ?
H33 C38 H35 109.5 . . ?
H34 C38 H35 109.5 . . ?
C40 C39 C44 120.3(6) . . ?
C40 C39 P2 117.2(5) . . ?
C44 C39 P2 121.0(5) . . ?
C41 C40 C39 117.5(6) . . ?
C41 C40 C45 118.0(6) . . ?
C39 C40 C45 124.3(6) . . ?
C42 C41 C40 122.9(6) . . ?
C42 C41 H16 118.6 . . ?
C40 C41 H16 118.6 . . ?
C41 C42 C43 117.0(6) . . ?
C41 C42 C49 122.9(6) . . ?
C43 C42 C49 120.0(6) . . ?
C44 C43 C42 123.5(6) . . ?
C44 C43 H17 118.3 . . ?
C42 C43 H17 118.3 . . ?
C43 C44 C39 117.3(6) . . ?
C43 C44 C53 117.8(6) . . ?
C39 C44 C53 124.7(6) . . ?
C47B C45 C48A 112.2(12) . . ?
C47B C45 C40 116.3(12) . . ?
C48A C45 C40 113.1(7) . . ?
C47B C45 C46A 98.2(12) . . ?
C48A C45 C46A 100.7(9) . . ?
C40 C45 C46A 114.2(7) . . ?
C47B C45 C48B 98.7(13) . . ?
C48A C45 C48B 19.1(8) . . ?
C40 C45 C48B 110.7(8) . . ?
C46A C45 C48B 117.2(10) . . ?
C47B C45 C46B 119.7(18) . . ?
C48A C45 C46B 82.3(16) . . ?
C40 C45 C46B 108.5(14) . . ?
C46A C45 C46B 24.0(15) . . ?
C48B C45 C46B 100.9(17) . . ?
C47B C45 C47A 15.1(11) . . ?
C48A C45 C47A 111.5(11) . . ?
C40 C45 C47A 104.8(9) . . ?
C46A C45 C47A 112.7(9) . . ?
C48B C45 C47A 94.9(12) . . ?
C46B C45 C47A 134.8(17) . . ?
C45 C46A H63 109.5 . . ?
C45 C46A H64 109.5 . . ?
C45 C46A H65 109.5 . . ?
C45 C47A H66 109.5 . . ?
C45 C47A H67 109.5 . . ?
C45 C47A H68 109.5 . . ?
C45 C48A H69 109.5 . . ?
C45 C48A H70 109.5 . . ?
C45 C48A H71 109.5 . . ?
C42 C49 C52 112.6(6) . . ?
C42 C49 C51 107.9(6) . . ?
C52 C49 C51 109.6(7) . . ?
C42 C49 C50 109.7(6) . . ?
C52 C49 C50 108.8(7) . . ?
C51 C49 C50 108.2(7) . . ?
C49 C50 H36 109.5 . . ?
C49 C50 H37 109.5 . . ?
H36 C50 H37 109.5 . . ?
C49 C50 H38 109.5 . . ?
H36 C50 H38 109.5 . . ?
H37 C50 H38 109.5 . . ?
C49 C51 H39 109.5 . . ?
C49 C51 H40 109.5 . . ?
H39 C51 H40 109.5 . . ?
C49 C51 H41 109.5 . . ?
H39 C51 H41 109.5 . . ?
H40 C51 H41 109.5 . . ?
C49 C52 H42 109.5 . . ?
C49 C52 H43 109.5 . . ?
H42 C52 H43 109.5 . . ?
C49 C52 H44 109.5 . . ?
H42 C52 H44 109.5 . . ?
H43 C52 H44 109.5 . . ?
C56 C53 C55 108.8(7) . . ?
C56 C53 C54 109.0(8) . . ?
C55 C53 C54 107.1(8) . . ?
C56 C53 C44 111.1(6) . . ?
C55 C53 C44 107.7(6) . . ?
C54 C53 C44 112.9(7) . . ?
C53 C54 H45 109.5 . . ?
C53 C54 H46 109.5 . . ?
H45 C54 H46 109.5 . . ?
C53 C54 H47 109.5 . . ?
H45 C54 H47 109.5 . . ?
H46 C54 H47 109.5 . . ?
C53 C55 H48 109.5 . . ?
C53 C55 H49 109.5 . . ?
H48 C55 H49 109.5 . . ?
C53 C55 H50 109.5 . . ?
H48 C55 H50 109.5 . . ?
H49 C55 H50 109.5 . . ?
C53 C56 H51 109.5 . . ?
C53 C56 H52 109.5 . . ?
H51 C56 H52 109.5 . . ?
C53 C56 H53 109.5 . . ?
H51 C56 H53 109.5 . . ?
H52 C56 H53 109.5 . . ?
F3B Sb1 F4B 105.3(10) . . ?
F3B Sb1 F5B 93.4(13) . . ?
F4B Sb1 F5B 65.6(15) . . ?
F3B Sb1 F4A 93.9(13) . . ?
F4B Sb1 F4A 119.7(14) . . ?
F5B Sb1 F4A 169.2(14) . . ?
F3B Sb1 F2B 95.4(8) . . ?
F4B Sb1 F2B 139.3(10) . . ?
F5B Sb1 F2B 78.7(13) . . ?
F4A Sb1 F2B 92.7(11) . . ?
F3B Sb1 F1A 175.7(10) . . ?
F4B Sb1 F1A 78.2(9) . . ?
F5B Sb1 F1A 90.3(13) . . ?
F4A Sb1 F1A 82.1(12) . . ?
F2B Sb1 F1A 83.2(8) . . ?
F3B Sb1 F1B 145.5(10) . . ?
F4B Sb1 F1B 96.4(9) . . ?
F5B Sb1 F1B 120.2(12) . . ?
F4A Sb1 F1B 51.7(10) . . ?
F2B Sb1 F1B 84.7(7) . . ?
F1A Sb1 F1B 30.5(7) . . ?
F3B Sb1 F6A 90.8(9) . . ?
F4B Sb1 F6A 40.2(9) . . ?
F5B Sb1 F6A 103.6(14) . . ?
F4A Sb1 F6A 84.3(12) . . ?
F2B Sb1 F6A 173.2(7) . . ?
F1A Sb1 F6A 90.4(8) . . ?
F1B Sb1 F6A 88.7(8) . . ?
F3B Sb1 F5A 101.8(9) . . ?
F4B Sb1 F5A 102.5(11) . . ?
F5B Sb1 F5A 41.5(12) . . ?
F4A Sb1 F5A 128.9(12) . . ?
F2B Sb1 F5A 38.0(7) . . ?
F1A Sb1 F5A 79.6(9) . . ?
F1B Sb1 F5A 99.3(8) . . ?
F6A Sb1 F5A 142.7(9) . . ?
F3B Sb1 F2A 30.9(7) . . ?
F4B Sb1 F2A 86.2(9) . . ?
F5B Sb1 F2A 63.2(12) . . ?
F4A Sb1 F2A 124.8(11) . . ?
F2B Sb1 F2A 95.0(7) . . ?
F1A Sb1 F2A 153.1(8) . . ?
F1B Sb1 F2A 176.4(7) . . ?
F6A Sb1 F2A 91.7(7) . . ?
F5A Sb1 F2A 82.5(8) . . ?
F3B Sb1 F6B 71.7(10) . . ?
F4B Sb1 F6B 78.0(10) . . ?
F5B Sb1 F6B 135.5(14) . . ?
F4A Sb1 F6B 54.7(11) . . ?
F2B Sb1 F6B 142.5(9) . . ?
F1A Sb1 F6B 107.0(9) . . ?
F1B Sb1 F6B 87.3(8) . . ?
F6A Sb1 F6B 38.1(8) . . ?
F5A Sb1 F6B 173.3(9) . . ?
F2A Sb1 F6B 90.8(8) . . ?
F3B Sb1 F3A 68.6(10) . . ?
F4B Sb1 F3A 173.9(10) . . ?
F5B Sb1 F3A 113.2(15) . . ?
F4A Sb1 F3A 62.5(13) . . ?
F2B Sb1 F3A 43.3(8) . . ?
F1A Sb1 F3A 107.9(10) . . ?
F1B Sb1 F3A 89.4(9) . . ?
F6A Sb1 F3A 138.3(10) . . ?
F5A Sb1 F3A 78.6(10) . . ?
F2A Sb1 F3A 87.9(9) . . ?
F6B Sb1 F3A 100.2(10) . . ?
Cl2B C57 Cl1C 129.6(12) . . ?
Cl2B C57 Cl2C 24.1(7) . . ?
Cl1C C57 Cl2C 110.6(10) . . ?
Cl2B C57 Cl1B 106.1(10) . . ?
Cl1C C57 Cl1B 25.1(6) . . ?
Cl2C C57 Cl1B 91.1(8) . . ?
Cl2B C57 Cl2A 118.8(11) . . ?
Cl1C C57 Cl2A 11.2(7) . . ?
Cl2C C57 Cl2A 101.2(9) . . ?
Cl1B C57 Cl2A 14.1(6) . . ?
Cl2B C57 Cl1A 14.9(8) . . ?
Cl1C C57 Cl1A 120.8(10) . . ?
Cl2C C57 Cl1A 10.5(6) . . ?
Cl1B C57 Cl1A 100.3(9) . . ?
Cl2A C57 Cl1A 111.2(10) . . ?
Cl2B C57 H57A 94.5 . . ?
Cl1C C57 H57A 108.6 . . ?
Cl2C C57 H57A 117.3 . . ?
Cl1B C57 H57A 106.3 . . ?
Cl2A C57 H57A 109.4 . . ?
Cl1A C57 H57A 109.4 . . ?
Cl2B C57 H57B 115.2 . . ?
Cl1C C57 H57B 99.7 . . ?
Cl2C C57 H57B 111.2 . . ?
Cl1B C57 H57B 122.7 . . ?
Cl2A C57 H57B 109.4 . . ?
Cl1A C57 H57B 109.4 . . ?
H57A C57 H57B 108.0 . . ?
C31 C33B H72 109.5 . . ?
C31 C33B H73 109.5 . . ?
H72 C33B H73 109.5 . . ?
C31 C33B H74 109.5 . . ?
H72 C33B H74 109.5 . . ?
H73 C33B H74 109.5 . . ?
C31 C34B H75 109.5 . . ?
C31 C34B H76 109.5 . . ?
H75 C34B H76 109.5 . . ?
C31 C34B H77 109.5 . . ?
H75 C34B H77 109.5 . . ?
H76 C34B H77 109.5 . . ?
C45 C46B H78 109.5 . . ?
C45 C46B H79 109.5 . . ?
H78 C46B H79 109.5 . . ?
C45 C46B H80 109.5 . . ?
H78 C46B H80 109.5 . . ?
H79 C46B H80 109.5 . . ?
C45 C47B H81 109.5 . . ?
C45 C47B H82 109.5 . . ?
H81 C47B H82 109.5 . . ?
C45 C47B H83 109.5 . . ?
H81 C47B H83 109.5 . . ?
H82 C47B H83 109.5 . . ?
C45 C48B H84 109.5 . . ?
C45 C48B H85 109.5 . . ?
H84 C48B H85 109.5 . . ?
C45 C48B H86 109.5 . . ?
H84 C48B H86 109.5 . . ?
H85 C48B H86 109.5 . . ?

loop_
_geom_bond_atom_site_label_1
_geom_bond_atom_site_label_2
_geom_bond_distance
_geom_bond_site_symmetry_2
_geom_bond_publ_flag
Cu1 C1 1.857(9) . ?
Cu1 N1 2.007(6) . ?
Cu1 P2 2.3164(18) . ?
Cu1 P1 2.3272(18) . ?
P1 C7 1.672(7) . ?
P1 C21 1.815(6) . ?
P2 C14 1.674(7) . ?
P2 C39 1.827(7) . ?
N1 C2 1.364(8) . ?
N1 C6 1.377(8) . ?
C1 O1 1.121(11) . ?
C2 C3 1.406(9) . ?
C2 C7 1.475(9) . ?
C3 C4 1.377(10) . ?
C3 H1 0.9500 . ?
C4 C5 1.362(10) . ?
C4 H2 0.9500 . ?
C5 C6 1.389(9) . ?
C5 H3 0.9500 . ?
C6 C14 1.471(9) . ?
C7 C8 1.483(9) . ?
C8 C13 1.388(9) . ?
C8 C9 1.410(9) . ?
C9 C10 1.370(10) . ?
C9 H4 0.9500 . ?
C10 C11 1.383(12) . ?
C10 H5 0.9500 . ?
C11 C12 1.375(13) . ?
C11 H6 0.9500 . ?
C12 C13 1.383(11) . ?
C12 H7 0.9500 . ?
C13 H8 0.9500 . ?
C14 C15 1.500(10) . ?
C15 C16 1.388(11) . ?
C15 C20 1.393(11) . ?
C16 C17 1.371(11) . ?
C16 H9 0.9500 . ?
C17 C18 1.405(16) . ?
C17 H10 0.9500 . ?
C18 C19 1.397(16) . ?
C18 H11 0.9500 . ?
C19 C20 1.383(12) . ?
C19 H12 0.9500 . ?
C20 H13 0.9500 . ?
C21 C22 1.412(8) . ?
C21 C26 1.435(8) . ?
C22 C23 1.388(9) . ?
C22 C27 1.555(9) . ?
C23 C24 1.391(10) . ?
C23 H14 0.9500 . ?
C24 C25 1.378(9) . ?
C24 C31 1.549(9) . ?
C25 C26 1.397(8) . ?
C25 H15 0.9500 . ?
C26 C35 1.557(8) . ?
C27 C30 1.506(10) . ?
C27 C28 1.527(10) . ?
C27 C29 1.563(10) . ?
C28 H18 0.9800 . ?
C28 H19 0.9800 . ?
C28 H20 0.9800 . ?
C29 H21 0.9800 . ?
C29 H22 0.9800 . ?
C29 H23 0.9800 . ?
C30 H24 0.9800 . ?
C30 H25 0.9800 . ?
C30 H26 0.9800 . ?
C31 C34A 1.47(3) . ?
C31 C33B 1.485(15) . ?
C31 C32 1.514(12) . ?
C31 C34B 1.56(2) . ?
C31 C33A 1.63(4) . ?
C32 H54 0.9800 . ?
C32 H55 0.9800 . ?
C32 H56 0.9800 . ?
C33A H57 0.9800 . ?
C33A H58 0.9800 . ?
C33A H59 0.9800 . ?
C34A H60 0.9800 . ?
C34A H61 0.9800 . ?
C34A H62 0.9800 . ?
C35 C36 1.509(10) . ?
C35 C38 1.539(10) . ?
C35 C37 1.547(10) . ?
C36 H27 0.9800 . ?
C36 H28 0.9800 . ?
C36 H29 0.9800 . ?
C37 H30 0.9800 . ?
C37 H31 0.9800 . ?
C37 H32 0.9800 . ?
C38 H33 0.9800 . ?
C38 H34 0.9800 . ?
C38 H35 0.9800 . ?
C39 C40 1.413(9) . ?
C39 C44 1.437(9) . ?
C40 C41 1.394(8) . ?
C40 C45 1.548(9) . ?
C41 C42 1.387(9) . ?
C41 H16 0.9500 . ?
C42 C43 1.405(10) . ?
C42 C49 1.529(9) . ?
C43 C44 1.364(9) . ?
C43 H17 0.9500 . ?
C44 C53 1.563(9) . ?
C45 C47B 1.46(3) . ?
C45 C48A 1.529(15) . ?
C45 C46A 1.564(14) . ?
C45 C48B 1.594(19) . ?
C45 C46B 1.60(4) . ?
C45 C47A 1.626(18) . ?
C46A H63 0.9800 . ?
C46A H64 0.9800 . ?
C46A H65 0.9800 . ?
C47A H66 0.9800 . ?
C47A H67 0.9800 . ?
C47A H68 0.9800 . ?
C48A H69 0.9800 . ?
C48A H70 0.9800 . ?
C48A H71 0.9800 . ?
C49 C52 1.532(11) . ?
C49 C51 1.548(12) . ?
C49 C50 1.549(12) . ?
C50 H36 0.9800 . ?
C50 H37 0.9800 . ?
C50 H38 0.9800 . ?
C51 H39 0.9800 . ?
C51 H40 0.9800 . ?
C51 H41 0.9800 . ?
C52 H42 0.9800 . ?
C52 H43 0.9800 . ?
C52 H44 0.9800 . ?
C53 C56 1.510(11) . ?
C53 C55 1.527(11) . ?
C53 C54 1.549(12) . ?
C54 H45 0.9800 . ?
C54 H46 0.9800 . ?
C54 H47 0.9800 . ?
C55 H48 0.9800 . ?
C55 H49 0.9800 . ?
C55 H50 0.9800 . ?
C56 H51 0.9800 . ?
C56 H52 0.9800 . ?
C56 H53 0.9800 . ?
Sb1 F3B 1.80(2) . ?
Sb1 F4B 1.82(2) . ?
Sb1 F5B 1.82(4) . ?
Sb1 F4A 1.84(3) . ?
Sb1 F2B 1.837(15) . ?
Sb1 F1A 1.861(19) . ?
Sb1 F1B 1.877(17) . ?
Sb1 F6A 1.88(2) . ?
Sb1 F5A 1.88(2) . ?
Sb1 F2A 1.887(14) . ?
Sb1 F6B 1.91(2) . ?
Sb1 F3A 1.98(3) . ?
C57 Cl2B 1.55(2) . ?
C57 Cl1C 1.68(2) . ?
C57 Cl2C 1.841(19) . ?
C57 Cl1B 1.826(18) . ?
C57 Cl2A 1.843(19) . ?
C57 Cl1A 1.845(19) . ?
C57 H57A 0.9900 . ?
C57 H57B 0.9900 . ?
C33B H72 0.9800 . ?
C33B H73 0.9800 . ?
C33B H74 0.9800 . ?
C34B H75 0.9800 . ?
C34B H76 0.9800 . ?
C34B H77 0.9800 . ?
C46B H78 0.9800 . ?
C46B H79 0.9800 . ?
C46B H80 0.9800 . ?
C47B H81 0.9800 . ?
C47B H82 0.9800 . ?
C47B H83 0.9800 . ?
C48B H84 0.9800 . ?
C48B H85 0.9800 . ?
C48B H86 0.9800 . ?

loop_
_geom_torsion_atom_site_label_1
_geom_torsion_atom_site_label_2
_geom_torsion_atom_site_label_3
_geom_torsion_atom_site_label_4
_geom_torsion
_geom_torsion_site_symmetry_1
_geom_torsion_site_symmetry_2
_geom_torsion_site_symmetry_3
_geom_torsion_site_symmetry_4
_geom_torsion_publ_flag
C1 Cu1 P1 C7 -106.6(4) . . . . ?
N1 Cu1 P1 C7 20.9(3) . . . . ?
P2 Cu1 P1 C7 90.6(2) . . . . ?
C1 Cu1 P1 C21 51.4(5) . . . . ?
N1 Cu1 P1 C21 178.9(4) . . . . ?
P2 Cu1 P1 C21 -111.4(4) . . . . ?
C1 Cu1 P2 C14 109.2(4) . . . . ?
N1 Cu1 P2 C14 -18.9(3) . . . . ?
P1 Cu1 P2 C14 -88.5(2) . . . . ?
C1 Cu1 P2 C39 -38.6(6) . . . . ?
N1 Cu1 P2 C39 -166.8(5) . . . . ?
P1 Cu1 P2 C39 123.6(5) . . . . ?
C1 Cu1 N1 C2 90.7(5) . . . . ?
P2 Cu1 N1 C2 -155.2(5) . . . . ?
P1 Cu1 N1 C2 -17.0(4) . . . . ?
C1 Cu1 N1 C6 -99.1(5) . . . . ?
P2 Cu1 N1 C6 15.0(4) . . . . ?
P1 Cu1 N1 C6 153.2(5) . . . . ?
N1 Cu1 C1 O1 -138(13) . . . . ?
P2 Cu1 C1 O1 123(13) . . . . ?
P1 Cu1 C1 O1 -43(13) . . . . ?
C6 N1 C2 C3 5.9(9) . . . . ?
Cu1 N1 C2 C3 176.5(5) . . . . ?
C6 N1 C2 C7 -165.4(5) . . . . ?
Cu1 N1 C2 C7 5.2(7) . . . . ?
N1 C2 C3 C4 -0.9(9) . . . . ?
C7 C2 C3 C4 170.1(6) . . . . ?
C2 C3 C4 C5 -2.9(10) . . . . ?
C3 C4 C5 C6 1.5(10) . . . . ?
C2 N1 C6 C5 -7.4(9) . . . . ?
Cu1 N1 C6 C5 -177.8(5) . . . . ?
C2 N1 C6 C14 166.6(5) . . . . ?
Cu1 N1 C6 C14 -3.8(7) . . . . ?
C4 C5 C6 N1 3.8(10) . . . . ?
C4 C5 C6 C14 -169.7(6) . . . . ?
N1 C2 C7 C8 -167.3(5) . . . . ?
C3 C2 C7 C8 21.3(8) . . . . ?
N1 C2 C7 P1 16.9(7) . . . . ?
C3 C2 C7 P1 -154.5(5) . . . . ?
C21 P1 C7 C2 165.1(4) . . . . ?
Cu1 P1 C7 C2 -25.6(5) . . . . ?
C21 P1 C7 C8 -10.1(6) . . . . ?
Cu1 P1 C7 C8 159.2(5) . . . . ?
C2 C7 C8 C13 -114.4(7) . . . . ?
P1 C7 C8 C13 60.8(9) . . . . ?
C2 C7 C8 C9 65.0(8) . . . . ?
P1 C7 C8 C9 -119.9(6) . . . . ?
C13 C8 C9 C10 -2.0(11) . . . . ?
C7 C8 C9 C10 178.6(7) . . . . ?
C8 C9 C10 C11 1.3(12) . . . . ?
C9 C10 C11 C12 0.7(14) . . . . ?
C10 C11 C12 C13 -2.1(15) . . . . ?
C11 C12 C13 C8 1.4(14) . . . . ?
C9 C8 C13 C12 0.6(12) . . . . ?
C7 C8 C13 C12 180.0(7) . . . . ?
N1 C6 C14 C15 169.1(6) . . . . ?
C5 C6 C14 C15 -17.0(9) . . . . ?
N1 C6 C14 P2 -16.3(7) . . . . ?
C5 C6 C14 P2 157.6(5) . . . . ?
C39 P2 C14 C6 -172.4(5) . . . . ?
Cu1 P2 C14 C6 23.9(5) . . . . ?
C39 P2 C14 C15 1.5(7) . . . . ?
Cu1 P2 C14 C15 -162.2(6) . . . . ?
C6 C14 C15 C16 114.5(8) . . . . ?
P2 C14 C15 C16 -59.4(9) . . . . ?
C6 C14 C15 C20 -62.9(9) . . . . ?
P2 C14 C15 C20 123.1(7) . . . . ?
C20 C15 C16 C17 -2.2(12) . . . . ?
C14 C15 C16 C17 -179.7(7) . . . . ?
C15 C16 C17 C18 -0.2(13) . . . . ?
C16 C17 C18 C19 2.8(15) . . . . ?
C17 C18 C19 C20 -2.8(15) . . . . ?
C18 C19 C20 C15 0.3(14) . . . . ?
C16 C15 C20 C19 2.1(13) . . . . ?
C14 C15 C20 C19 179.6(8) . . . . ?
C7 P1 C21 C22 66.4(6) . . . . ?
Cu1 P1 C21 C22 -90.7(6) . . . . ?
C7 P1 C21 C26 -98.1(5) . . . . ?
Cu1 P1 C21 C26 104.7(5) . . . . ?
C26 C21 C22 C23 9.7(9) . . . . ?
P1 C21 C22 C23 -154.1(5) . . . . ?
C26 C21 C22 C27 -165.0(6) . . . . ?
P1 C21 C22 C27 31.2(9) . . . . ?
C21 C22 C23 C24 -0.2(10) . . . . ?
C27 C22 C23 C24 175.0(6) . . . . ?
C22 C23 C24 C25 -7.8(10) . . . . ?
C22 C23 C24 C31 173.0(6) . . . . ?
C23 C24 C25 C26 6.1(10) . . . . ?
C31 C24 C25 C26 -174.7(6) . . . . ?
C24 C25 C26 C21 3.3(9) . . . . ?
C24 C25 C26 C35 -175.7(6) . . . . ?
C22 C21 C26 C25 -11.2(9) . . . . ?
P1 C21 C26 C25 154.5(5) . . . . ?
C22 C21 C26 C35 167.7(6) . . . . ?
P1 C21 C26 C35 -26.6(8) . . . . ?
C23 C22 C27 C30 176.0(7) . . . . ?
C21 C22 C27 C30 -9.1(10) . . . . ?
C23 C22 C27 C28 52.8(8) . . . . ?
C21 C22 C27 C28 -132.4(7) . . . . ?
C23 C22 C27 C29 -65.3(8) . . . . ?
C21 C22 C27 C29 109.6(8) . . . . ?
C25 C24 C31 C34A -108(2) . . . . ?
C23 C24 C31 C34A 71(2) . . . . ?
C25 C24 C31 C33B 118.4(11) . . . . ?
C23 C24 C31 C33B -62.5(12) . . . . ?
C25 C24 C31 C32 0.6(11) . . . . ?
C23 C24 C31 C32 179.8(8) . . . . ?
C25 C24 C31 C34B -122.1(11) . . . . ?
C23 C24 C31 C34B 57.1(12) . . . . ?
C25 C24 C31 C33A 141(2) . . . . ?
C23 C24 C31 C33A -40(2) . . . . ?
C25 C26 C35 C36 -106.6(7) . . . . ?
C21 C26 C35 C36 74.5(8) . . . . ?
C25 C26 C35 C38 11.9(8) . . . . ?
C21 C26 C35 C38 -167.0(6) . . . . ?
C25 C26 C35 C37 128.1(6) . . . . ?
C21 C26 C35 C37 -50.8(8) . . . . ?
C14 P2 C39 C40 93.5(6) . . . . ?
Cu1 P2 C39 C40 -119.6(5) . . . . ?
C14 P2 C39 C44 -72.8(6) . . . . ?
Cu1 P2 C39 C44 74.0(7) . . . . ?
C44 C39 C40 C41 11.3(10) . . . . ?
P2 C39 C40 C41 -155.2(5) . . . . ?
C44 C39 C40 C45 -163.6(6) . . . . ?
P2 C39 C40 C45 29.9(9) . . . . ?
C39 C40 C41 C42 -0.4(10) . . . . ?
C45 C40 C41 C42 174.8(6) . . . . ?
C40 C41 C42 C43 -8.4(10) . . . . ?
C40 C41 C42 C49 174.9(6) . . . . ?
C41 C42 C43 C44 6.6(11) . . . . ?
C49 C42 C43 C44 -176.6(7) . . . . ?
C42 C43 C44 C39 3.8(10) . . . . ?
C42 C43 C44 C53 -170.8(7) . . . . ?
C40 C39 C44 C43 -12.9(10) . . . . ?
P2 C39 C44 C43 153.0(5) . . . . ?
C40 C39 C44 C53 161.3(7) . . . . ?
P2 C39 C44 C53 -32.8(9) . . . . ?
C41 C40 C45 C47B -136.6(13) . . . . ?
C39 C40 C45 C47B 38.3(15) . . . . ?
C41 C40 C45 C48A -4.5(13) . . . . ?
C39 C40 C45 C48A 170.3(11) . . . . ?
C41 C40 C45 C46A 109.9(10) . . . . ?
C39 C40 C45 C46A -75.2(11) . . . . ?
C41 C40 C45 C48B -25.0(14) . . . . ?
C39 C40 C45 C48B 149.8(12) . . . . ?
C41 C40 C45 C46B 85(2) . . . . ?
C39 C40 C45 C46B -100(2) . . . . ?
C41 C40 C45 C47A -126.2(9) . . . . ?
C39 C40 C45 C47A 48.7(10) . . . . ?
C41 C42 C49 C52 -6.6(11) . . . . ?
C43 C42 C49 C52 176.7(7) . . . . ?
C41 C42 C49 C51 114.5(8) . . . . ?
C43 C42 C49 C51 -62.2(9) . . . . ?
C41 C42 C49 C50 -127.9(8) . . . . ?
C43 C42 C49 C50 55.4(9) . . . . ?
C43 C44 C53 C56 14.6(10) . . . . ?
C39 C44 C53 C56 -159.6(8) . . . . ?
C43 C44 C53 C55 133.7(7) . . . . ?
C39 C44 C53 C55 -40.5(10) . . . . ?
C43 C44 C53 C54 -108.2(9) . . . . ?
C39 C44 C53 C54 77.6(10) . . . . ?
